data_4128874
loop_
_publ_author_name
'Zhou, Shupeng'
'Xia, Kaifu'
'Leng, Xuebing'
'Li, Ang'

_publ_section_title
;
 Asymmetric Total Synthesis of Arcutinidine, Arcutinine, and Arcutine.
;
_journal_issue 35
_journal_name_full 'Journal of the American Chemical Society'
_journal_page_first 13718
_journal_page_last 13723
_journal_paper_doi 10.1021/jacs.9b05818
_journal_volume 141
_journal_year 2019
_chemical_absolute_configuration ad
_chemical_formula_sum 'C18 H22 O4'
_chemical_formula_weight 302.35
_space_group_crystal_system orthorhombic
_space_group_IT_number 19
_space_group_name_Hall 'P 2ac 2ab'
_space_group_name_H-M_alt 'P 21 21 21'
_atom_sites_solution_hydrogens geom
_audit_creation_method SHELXL-2013
_cell_angle_alpha 90
_cell_angle_beta 90
_cell_angle_gamma 90
_cell_formula_units_Z 4
_cell_length_a 7.64400(10)
_cell_length_b 13.4193(3)
_cell_length_c 14.4712(3)
_cell_measurement_reflns_used 8659
_cell_measurement_temperature 293(2)
_cell_measurement_theta_max 140.108
_cell_measurement_theta_min 6.587
_cell_volume 1484.41(5)
_computing_cell_refinement 'Bruker SAINT'
_computing_data_collection 'Bruker APEX2'
_computing_data_reduction 'Bruker SAINT'
_computing_molecular_graphics 'Bruker SHELXTL'
_computing_publication_material 'Bruker SHELXTL'
_computing_structure_refinement 'SHELXL-2013 (Sheldrick, 2013)'
_computing_structure_solution 'SHELXS-97 (Sheldrick 2008)'
_diffrn_ambient_temperature 293(2)
_diffrn_measured_fraction_theta_full 0.986
_diffrn_measured_fraction_theta_max 0.986
_diffrn_measurement_device_type 'Bruker APEX-II CCD'
_diffrn_measurement_method '\f and \w scans'
_diffrn_radiation_type CuK\a
_diffrn_radiation_wavelength 1.54178
_diffrn_reflns_av_R_equivalents 0.0425
_diffrn_reflns_av_unetI/netI 0.0348
_diffrn_reflns_Laue_measured_fraction_full 0.986
_diffrn_reflns_Laue_measured_fraction_max 0.986
_diffrn_reflns_limit_h_max 9
_diffrn_reflns_limit_h_min -8
_diffrn_reflns_limit_k_max 16
_diffrn_reflns_limit_k_min -16
_diffrn_reflns_limit_l_max 17
_diffrn_reflns_limit_l_min -17
_diffrn_reflns_number 12126
_diffrn_reflns_point_group_measured_fraction_full 0.986
_diffrn_reflns_point_group_measured_fraction_max 0.984
_diffrn_reflns_theta_full 67.679
_diffrn_reflns_theta_max 70.094
_diffrn_reflns_theta_min 8.794
_exptl_absorpt_coefficient_mu 0.768
_exptl_absorpt_correction_T_max 0.7533
_exptl_absorpt_correction_T_min 0.5372
_exptl_absorpt_correction_type multi-scan
_exptl_absorpt_process_details sadabs
_exptl_crystal_colour colorless
_exptl_crystal_density_diffrn 1.353
_exptl_crystal_description prismatic
_exptl_crystal_F_000 648
_exptl_crystal_size_max 0.200
_exptl_crystal_size_mid 0.160
_exptl_crystal_size_min 0.120
_refine_diff_density_max 0.183
_refine_diff_density_min -0.143
_refine_diff_density_rms 0.043
_refine_ls_abs_structure_details
; 
 Flack x determined using 1069 quotients [(I+)-(I-)]/[(I+)+(I-)] 
 (Parsons and Flack (2004), Acta Cryst. A60, s61). 
;
_refine_ls_abs_structure_Flack 0.10(10)
_refine_ls_extinction_coef 0.020(3)
_refine_ls_extinction_expression Fc^*^=kFc[1+0.001xFc^2^\l^3^/sin(2\q)]^-1/4^
_refine_ls_extinction_method SHELXL
_refine_ls_goodness_of_fit_ref 1.044
_refine_ls_hydrogen_treatment constr
_refine_ls_matrix_type full
_refine_ls_number_parameters 201
_refine_ls_number_reflns 2778
_refine_ls_number_restraints 0
_refine_ls_restrained_S_all 1.044
_refine_ls_R_factor_all 0.0375
_refine_ls_R_factor_gt 0.0356
_refine_ls_shift/su_max 0.000
_refine_ls_shift/su_mean 0.000
_refine_ls_structure_factor_coef Fsqd
_refine_ls_weighting_details 'w=1/[\s^2^(Fo^2^)+(0.0551P)^2^+0.1443P] where P=(Fo^2^+2Fc^2^)/3'
_refine_ls_weighting_scheme calc
_refine_ls_wR_factor_gt 0.0920
_refine_ls_wR_factor_ref 0.0940
_reflns_Friedel_coverage 0.720
_reflns_Friedel_fraction_full 0.985
_reflns_Friedel_fraction_max 0.982
_reflns_number_gt 2664
_reflns_number_total 2778
_reflns_threshold_expression 'I > 2\s(I)'
_cod_data_source_file ja9b05818_si_003.cif
_cod_data_source_block cu_d8v19196_0m
_cod_database_code 4128874
_shelx_space_group_comment
; 
The symmetry employed for this shelxl refinement is uniquely defined 
by the following loop, which should always be used as a source of 
symmetry information in preference to the above space-group names. 
They are only intended as comments. 
;
_shelx_estimated_absorpt_t_min 0.862
_shelx_estimated_absorpt_t_max 0.914
_shelxl_version_number 2013-4

loop_
_space_group_symop_operation_xyz
'x, y, z'
'-x+1/2, -y, z+1/2'
'-x, y+1/2, -z+1/2'
'x+1/2, -y+1/2, -z'

loop_
_atom_site_label
_atom_site_type_symbol
_atom_site_fract_x
_atom_site_fract_y
_atom_site_fract_z
_atom_site_U_iso_or_equiv
_atom_site_adp_type
_atom_site_occupancy
_atom_site_site_symmetry_order
_atom_site_calc_flag
_atom_site_refinement_flags_posn
_atom_site_refinement_flags_adp
O1 O 0.3773(3) 0.90088(12) 0.59690(13) 0.0536(5) Uani 1 1 d . .
O2 O 0.3805(2) 0.75436(11) 0.52511(10) 0.0422(4) Uani 1 1 d . .
O3 O 0.4296(2) 0.53174(13) 0.77772(10) 0.0482(4) Uani 1 1 d . .
H3 H 0.4946 0.4935 0.8055 0.072 Uiso 1 1 calc R U
O4 O 0.3743(4) 0.27403(15) 0.41910(19) 0.0912(8) Uani 1 1 d . .
C1 C 0.6989(3) 0.57893(17) 0.70400(15) 0.0427(5) Uani 1 1 d . .
H1A H 0.7522 0.5253 0.7391 0.051 Uiso 1 1 calc R U
H1B H 0.7573 0.5824 0.6446 0.051 Uiso 1 1 calc R U
C2 C 0.7258(3) 0.67691(17) 0.75530(15) 0.0444(5) Uani 1 1 d . .
H2A H 0.6644 0.6752 0.8139 0.053 Uiso 1 1 calc R U
H2B H 0.8493 0.6869 0.7676 0.053 Uiso 1 1 calc R U
C3 C 0.6562(3) 0.76158(16) 0.69632(14) 0.0400(5) Uani 1 1 d . .
H3A H 0.7139 0.7611 0.6366 0.048 Uiso 1 1 calc R U
H3B H 0.6811 0.8248 0.7260 0.048 Uiso 1 1 calc R U
C4 C 0.4576(3) 0.75021(16) 0.68301(14) 0.0372(5) Uani 1 1 d . .
H4 H 0.3949 0.7704 0.7390 0.045 Uiso 1 1 calc R U
C5 C 0.4021(3) 0.64586(16) 0.65311(13) 0.0338(4) Uani 1 1 d . .
C6 C 0.4321(3) 0.65183(14) 0.54852(13) 0.0332(4) Uani 1 1 d . .
H6 H 0.5574 0.6439 0.5361 0.040 Uiso 1 1 calc R U
C7 C 0.3322(3) 0.57178(15) 0.49598(14) 0.0369(5) Uani 1 1 d . .
H7 H 0.2230 0.5997 0.4717 0.044 Uiso 1 1 calc R U
C8 C 0.2902(3) 0.48838(15) 0.56781(15) 0.0396(5) Uani 1 1 d . .
C9 C 0.4653(3) 0.46780(16) 0.61963(15) 0.0398(5) Uani 1 1 d . .
H9 H 0.4483 0.4074 0.6566 0.048 Uiso 1 1 calc R U
C10 C 0.5046(3) 0.55518(15) 0.68874(14) 0.0357(5) Uani 1 1 d . .
C11 C 0.6069(3) 0.44335(18) 0.54527(17) 0.0486(6) Uani 1 1 d . .
H11A H 0.6907 0.4975 0.5422 0.058 Uiso 1 1 calc R U
H11B H 0.6692 0.3834 0.5630 0.058 Uiso 1 1 calc R U
C12 C 0.5231(4) 0.42816(18) 0.44948(18) 0.0528(6) Uani 1 1 d . .
H12 H 0.6107 0.4051 0.4049 0.063 Uiso 1 1 calc R U
C13 C 0.4390(3) 0.52605(18) 0.41643(15) 0.0468(6) Uani 1 1 d . .
H13A H 0.3632 0.5131 0.3640 0.056 Uiso 1 1 calc R U
H13B H 0.5293 0.5723 0.3970 0.056 Uiso 1 1 calc R U
C14 C 0.4002(3) 0.81218(16) 0.60122(16) 0.0404(5) Uani 1 1 d . .
C15 C 0.2050(3) 0.63034(17) 0.66973(16) 0.0431(5) Uani 1 1 d . .
H15A H 0.1797 0.6353 0.7352 0.052 Uiso 1 1 calc R U
H15B H 0.1390 0.6816 0.6378 0.052 Uiso 1 1 calc R U
C16 C 0.1507(3) 0.52689(19) 0.63378(19) 0.0490(6) Uani 1 1 d . .
H16A H 0.1375 0.4812 0.6852 0.059 Uiso 1 1 calc R U
H16B H 0.0393 0.5315 0.6020 0.059 Uiso 1 1 calc R U
C17 C 0.2315(4) 0.39341(19) 0.51782(19) 0.0562(7) Uani 1 1 d . .
H17A H 0.1991 0.3432 0.5629 0.067 Uiso 1 1 calc R U
H17B H 0.1296 0.4078 0.4801 0.067 Uiso 1 1 calc R U
C18 C 0.3770(4) 0.35419(19) 0.4574(2) 0.0590(7) Uani 1 1 d . .

loop_
_atom_site_aniso_label
_atom_site_aniso_U_11
_atom_site_aniso_U_22
_atom_site_aniso_U_33
_atom_site_aniso_U_23
_atom_site_aniso_U_13
_atom_site_aniso_U_12
O1 0.0630(11) 0.0359(8) 0.0620(10) -0.0010(7) -0.0154(9) 0.0103(7)
O2 0.0543(10) 0.0351(7) 0.0372(8) 0.0038(6) -0.0111(7) 0.0042(6)
O3 0.0506(9) 0.0601(10) 0.0340(8) 0.0165(7) 0.0088(7) 0.0080(7)
O4 0.112(2) 0.0498(11) 0.112(2) -0.0290(12) 0.0181(17) -0.0146(12)
C1 0.0353(11) 0.0505(12) 0.0421(11) 0.0067(10) -0.0022(9) 0.0115(9)
C2 0.0380(11) 0.0584(13) 0.0367(10) 0.0044(10) -0.0068(9) 0.0040(10)
C3 0.0415(11) 0.0441(11) 0.0343(10) -0.0020(9) -0.0048(9) 0.0016(9)
C4 0.0386(11) 0.0411(10) 0.0319(9) -0.0019(9) -0.0005(8) 0.0096(9)
C5 0.0307(10) 0.0406(10) 0.0301(9) 0.0026(8) 0.0022(7) 0.0084(8)
C6 0.0350(10) 0.0337(9) 0.0310(9) 0.0040(8) -0.0002(7) 0.0038(8)
C7 0.0371(11) 0.0395(10) 0.0343(10) 0.0018(8) -0.0019(8) -0.0012(8)
C8 0.0357(11) 0.0396(10) 0.0435(11) 0.0033(9) 0.0062(9) -0.0029(8)
C9 0.0400(11) 0.0356(10) 0.0437(11) 0.0082(9) 0.0059(9) 0.0054(8)
C10 0.0359(10) 0.0412(10) 0.0301(9) 0.0074(8) 0.0051(8) 0.0078(8)
C11 0.0460(13) 0.0451(11) 0.0548(13) -0.0038(10) 0.0089(11) 0.0120(9)
C12 0.0581(15) 0.0497(12) 0.0505(13) -0.0137(11) 0.0130(11) 0.0017(11)
C13 0.0555(14) 0.0495(12) 0.0353(10) -0.0056(9) 0.0045(10) -0.0105(10)
C14 0.0393(11) 0.0389(11) 0.0428(11) -0.0025(9) -0.0077(10) 0.0074(8)
C15 0.0314(11) 0.0550(12) 0.0429(11) -0.0002(10) 0.0075(9) 0.0084(9)
C16 0.0344(11) 0.0571(13) 0.0554(13) 0.0058(12) 0.0095(10) -0.0047(10)
C17 0.0594(16) 0.0471(12) 0.0623(15) 0.0003(12) 0.0039(13) -0.0147(11)
C18 0.0713(18) 0.0433(12) 0.0624(15) -0.0088(12) 0.0043(13) -0.0034(12)

loop_
_atom_type_symbol
_atom_type_description
_atom_type_scat_dispersion_real
_atom_type_scat_dispersion_imag
_atom_type_scat_source
C C 0.0181 0.0091 'International Tables Vol C Tables 4.2.6.8 and 6.1.1.4'
H H 0.0000 0.0000 'International Tables Vol C Tables 4.2.6.8 and 6.1.1.4'
O O 0.0492 0.0322 'International Tables Vol C Tables 4.2.6.8 and 6.1.1.4'

loop_
_geom_angle_atom_site_label_1
_geom_angle_atom_site_label_2
_geom_angle_atom_site_label_3
_geom_angle
C14 O2 C6 108.58(15)
C10 O3 H3 109.5
C2 C1 C10 112.30(17)
C2 C1 H1A 109.1
C10 C1 H1A 109.1
C2 C1 H1B 109.1
C10 C1 H1B 109.1
H1A C1 H1B 107.9
C3 C2 C1 108.96(17)
C3 C2 H2A 109.9
C1 C2 H2A 109.9
C3 C2 H2B 109.9
C1 C2 H2B 109.9
H2A C2 H2B 108.3
C2 C3 C4 110.01(19)
C2 C3 H3A 109.7
C4 C3 H3A 109.7
C2 C3 H3B 109.7
C4 C3 H3B 109.7
H3A C3 H3B 108.2
C14 C4 C5 101.65(17)
C14 C4 C3 109.29(19)
C5 C4 C3 113.67(17)
C14 C4 H4 110.6
C5 C4 H4 110.6
C3 C4 H4 110.6
C4 C5 C6 100.97(16)
C4 C5 C10 119.31(18)
C6 C5 C10 107.23(16)
C4 C5 C15 110.63(17)
C6 C5 C15 107.94(17)
C10 C5 C15 109.85(17)
O2 C6 C7 114.26(16)
O2 C6 C5 103.65(15)
C7 C6 C5 112.41(17)
O2 C6 H6 108.8
C7 C6 H6 108.8
C5 C6 H6 108.8
C6 C7 C13 112.91(19)
C6 C7 C8 106.06(16)
C13 C7 C8 108.76(17)
C6 C7 H7 109.7
C13 C7 H7 109.7
C8 C7 H7 109.7
C16 C8 C17 111.93(19)
C16 C8 C9 111.11(19)
C17 C8 C9 109.33(19)
C16 C8 C7 108.58(18)
C17 C8 C7 110.00(18)
C9 C8 C7 105.69(17)
C8 C9 C11 107.51(18)
C8 C9 C10 109.76(16)
C11 C9 C10 117.63(18)
C8 C9 H9 107.2
C11 C9 H9 107.2
C10 C9 H9 107.2
O3 C10 C1 107.51(17)
O3 C10 C5 105.62(16)
C1 C10 C5 112.18(17)
O3 C10 C9 109.24(17)
C1 C10 C9 115.56(17)
C5 C10 C9 106.28(16)
C12 C11 C9 111.1(2)
C12 C11 H11A 109.4
C9 C11 H11A 109.4
C12 C11 H11B 109.4
C9 C11 H11B 109.4
H11A C11 H11B 108.0
C18 C12 C13 106.1(2)
C18 C12 C11 109.2(2)
C13 C12 C11 109.90(18)
C18 C12 H12 110.5
C13 C12 H12 110.5
C11 C12 H12 110.5
C12 C13 C7 109.24(18)
C12 C13 H13A 109.8
C7 C13 H13A 109.8
C12 C13 H13B 109.8
C7 C13 H13B 109.8
H13A C13 H13B 108.3
O1 C14 O2 120.5(2)
O1 C14 C4 128.8(2)
O2 C14 C4 110.70(17)
C16 C15 C5 109.44(18)
C16 C15 H15A 109.8
C5 C15 H15A 109.8
C16 C15 H15B 109.8
C5 C15 H15B 109.8
H15A C15 H15B 108.2
C8 C16 C15 109.24(18)
C8 C16 H16A 109.8
C15 C16 H16A 109.8
C8 C16 H16B 109.8
C15 C16 H16B 109.8
H16A C16 H16B 108.3
C18 C17 C8 110.3(2)
C18 C17 H17A 109.6
C8 C17 H17A 109.6
C18 C17 H17B 109.6
C8 C17 H17B 109.6
H17A C17 H17B 108.1
O4 C18 C12 124.5(3)
O4 C18 C17 124.2(3)
C12 C18 C17 111.2(2)

loop_
_geom_bond_atom_site_label_1
_geom_bond_atom_site_label_2
_geom_bond_distance
O1 C14 1.205(3)
O2 C14 1.356(3)
O2 C6 1.471(2)
O3 C10 1.444(2)
O3 H3 0.8200
O4 C18 1.210(3)
C1 C2 1.524(3)
C1 C10 1.535(3)
C1 H1A 0.9700
C1 H1B 0.9700
C2 C3 1.517(3)
C2 H2A 0.9700
C2 H2B 0.9700
C3 C4 1.537(3)
C3 H3A 0.9700
C3 H3B 0.9700
C4 C14 1.512(3)
C4 C5 1.526(3)
C4 H4 0.9800
C5 C6 1.533(3)
C5 C10 1.537(3)
C5 C15 1.540(3)
C6 C7 1.522(3)
C6 H6 0.9800
C7 C13 1.539(3)
C7 C8 1.561(3)
C7 H7 0.9800
C8 C16 1.521(3)
C8 C17 1.533(3)
C8 C9 1.559(3)
C9 C11 1.561(3)
C9 C10 1.570(3)
C9 H9 0.9800
C11 C12 1.541(4)
C11 H11A 0.9700
C11 H11B 0.9700
C12 C18 1.498(4)
C12 C13 1.539(4)
C12 H12 0.9800
C13 H13A 0.9700
C13 H13B 0.9700
C15 C16 1.539(3)
C15 H15A 0.9700
C15 H15B 0.9700
C16 H16A 0.9700
C16 H16B 0.9700
C17 C18 1.510(4)
C17 H17A 0.9700
C17 H17B 0.9700

loop_
_geom_torsion_atom_site_label_1
_geom_torsion_atom_site_label_2
_geom_torsion_atom_site_label_3
_geom_torsion_atom_site_label_4
_geom_torsion
C10 C1 C2 C3 -63.7(2)
C1 C2 C3 C4 63.9(2)
C2 C3 C4 C14 -161.52(17)
C2 C3 C4 C5 -48.8(2)
C14 C4 C5 C6 34.1(2)
C3 C4 C5 C6 -83.2(2)
C14 C4 C5 C10 151.12(18)
C3 C4 C5 C10 33.8(2)
C14 C4 C5 C15 -80.0(2)
C3 C4 C5 C15 162.67(17)
C14 O2 C6 C7 148.23(18)
C14 O2 C6 C5 25.6(2)
C4 C5 C6 O2 -36.8(2)
C10 C5 C6 O2 -162.45(16)
C15 C5 C6 O2 79.25(19)
C4 C5 C6 C7 -160.73(17)
C10 C5 C6 C7 73.7(2)
C15 C5 C6 C7 -44.6(2)
O2 C6 C7 C13 102.6(2)
C5 C6 C7 C13 -139.64(18)
O2 C6 C7 C8 -138.40(17)
C5 C6 C7 C8 -20.6(2)
C6 C7 C8 C16 71.4(2)
C13 C7 C8 C16 -166.85(19)
C6 C7 C8 C17 -165.75(19)
C13 C7 C8 C17 -44.0(2)
C6 C7 C8 C9 -47.8(2)
C13 C7 C8 C9 73.9(2)
C16 C8 C9 C11 -172.14(18)
C17 C8 C9 C11 63.8(2)
C7 C8 C9 C11 -54.5(2)
C16 C8 C9 C10 -43.1(2)
C17 C8 C9 C10 -167.13(17)
C7 C8 C9 C10 74.51(19)
C2 C1 C10 O3 -69.6(2)
C2 C1 C10 C5 46.1(2)
C2 C1 C10 C9 168.11(17)
C4 C5 C10 O3 84.9(2)
C6 C5 C10 O3 -161.34(17)
C15 C5 C10 O3 -44.3(2)
C4 C5 C10 C1 -31.9(2)
C6 C5 C10 C1 81.8(2)
C15 C5 C10 C1 -161.12(17)
C4 C5 C10 C9 -159.10(17)
C6 C5 C10 C9 -45.4(2)
C15 C5 C10 C9 71.7(2)
C8 C9 C10 O3 90.98(19)
C11 C9 C10 O3 -145.73(18)
C8 C9 C10 C1 -147.68(17)
C11 C9 C10 C1 -24.4(3)
C8 C9 C10 C5 -22.5(2)
C11 C9 C10 C5 100.8(2)
C8 C9 C11 C12 -10.6(3)
C10 C9 C11 C12 -135.00(19)
C9 C11 C12 C18 -51.5(3)
C9 C11 C12 C13 64.5(3)
C18 C12 C13 C7 72.0(2)
C11 C12 C13 C7 -45.9(3)
C6 C7 C13 C12 97.2(2)
C8 C7 C13 C12 -20.2(3)
C6 O2 C14 O1 174.8(2)
C6 O2 C14 C4 -3.1(2)
C5 C4 C14 O1 161.7(2)
C3 C4 C14 O1 -77.8(3)
C5 C4 C14 O2 -20.6(2)
C3 C4 C14 O2 99.9(2)
C4 C5 C15 C16 176.74(18)
C6 C5 C15 C16 67.1(2)
C10 C5 C15 C16 -49.5(2)
C17 C8 C16 C15 -171.1(2)
C9 C8 C16 C15 66.4(2)
C7 C8 C16 C15 -49.4(2)
C5 C15 C16 C8 -17.9(3)
C16 C8 C17 C18 -176.7(2)
C9 C8 C17 C18 -53.1(3)
C7 C8 C17 C18 62.5(3)
C13 C12 C18 O4 124.8(3)
C11 C12 C18 O4 -116.8(3)
C13 C12 C18 C17 -54.0(3)
C11 C12 C18 C17 64.4(3)
C8 C17 C18 O4 170.6(3)
C8 C17 C18 C12 -10.6(3)
